data_4061810
_journal_name_full Organometallics
_journal_paper_doi 10.1021/om050741e
_journal_year 2005
_chemical_formula_sum 'C62 H32 B2 F30 O4 Zr2'
_chemical_formula_weight 1614.94
_space_group_IT_number 2
_symmetry_cell_setting triclinic
_symmetry_space_group_name_Hall '-P 1'
_symmetry_space_group_name_H-M 'P -1'
_cell_angle_alpha 90.053(17)
_cell_angle_beta 118.416(13)
_cell_angle_gamma 108.960(12)
_cell_formula_units_Z 1
_cell_length_a 11.9868(16)
_cell_length_b 12.3812(17)
_cell_length_c 12.543(2)
_cell_measurement_temperature 293(2)
_cell_volume 1521.1(4)
_diffrn_ambient_temperature 293(2)
_exptl_crystal_density_diffrn 1.763
_cod_database_code 4061810

loop_
_symmetry_equiv_pos_as_xyz
'x, y, z'
'-x, -y, -z'

loop_
_atom_site_label
_atom_site_type_symbol
_atom_site_fract_x
_atom_site_fract_y
_atom_site_fract_z
_atom_site_U_iso_or_equiv
_atom_site_adp_type
_atom_site_occupancy
_atom_site_symmetry_multiplicity
_atom_site_calc_flag
_atom_site_refinement_flags
_atom_site_disorder_assembly
_atom_site_disorder_group
Zr1 Zr 0.73886(6) 0.51384(6) 0.63098(6) 0.0563(3) Uani 1 1 d . . .
O1 O 0.5704(6) 0.3883(5) 0.4822(6) 0.0952(19) Uani 1 1 d . . .
C1 C 0.8425(8) 0.8218(7) 1.2375(8) 0.073(2) Uani 1 1 d . . .
H1A H 0.8510 0.7757 1.1821 0.110 Uiso 1 1 calc R . .
H1B H 0.8119 0.7731 1.2851 0.110 Uiso 1 1 calc R . .
H1C H 0.9296 0.8816 1.2918 0.110 Uiso 1 1 calc R . .
B1 B 0.7324(8) 0.8810(7) 1.1584(8) 0.0559(19) Uani 1 1 d . . .
C2 C 0.4542(7) 0.3386(6) 0.3951(6) 0.0552(16) Uani 1 1 d . . .
O2 O 0.3628(6) 0.3780(5) 0.3739(6) 0.0884(17) Uani 1 1 d . . .
C3 C 0.4234(9) 0.2333(7) 0.3161(8) 0.082(2) Uani 1 1 d . . .
H3A H 0.3290 0.2050 0.2524 0.122 Uiso 1 1 calc R . .
H3B H 0.4411 0.1748 0.3649 0.122 Uiso 1 1 calc R . .
H3C H 0.4799 0.2513 0.2792 0.122 Uiso 1 1 calc R . .
C11 C 0.8806(10) 0.5121(12) 0.8515(9) 0.105(4) Uani 1 1 d . . .
H11 H 0.9659 0.5717 0.8942 0.126 Uiso 1 1 calc R . .
C12 C 0.7638(11) 0.5141(9) 0.8403(8) 0.088(3) Uani 1 1 d . . .
H12 H 0.7550 0.5746 0.8756 0.105 Uiso 1 1 calc R . .
C13 C 0.6582(9) 0.4094(9) 0.7666(9) 0.089(3) Uani 1 1 d . . .
H13 H 0.5667 0.3889 0.7430 0.107 Uiso 1 1 calc R . .
C14 C 0.7119(16) 0.3437(9) 0.7358(9) 0.107(4) Uani 1 1 d . . .
H14 H 0.6634 0.2695 0.6877 0.128 Uiso 1 1 calc R . .
C15 C 0.8505(16) 0.4036(15) 0.7868(13) 0.130(5) Uani 1 1 d . . .
H15 H 0.9119 0.3777 0.7799 0.156 Uiso 1 1 calc R . .
C16 C 0.8318(13) 0.5183(9) 0.4913(11) 0.100(3) Uani 1 1 d . . .
H16 H 0.7955 0.4525 0.4321 0.120 Uiso 1 1 calc R . .
C17 C 0.7853(10) 0.6073(7) 0.4720(8) 0.084(2) Uani 1 1 d . . .
H17 H 0.7122 0.6120 0.4002 0.100 Uiso 1 1 calc R . .
C18 C 0.8678(11) 0.6893(8) 0.5801(10) 0.096(3) Uani 1 1 d . . .
H18 H 0.8621 0.7608 0.5934 0.115 Uiso 1 1 calc R . .
C19 C 0.9592(10) 0.6465(15) 0.6635(11) 0.126(5) Uani 1 1 d . . .
H19 H 1.0249 0.6838 0.7444 0.152 Uiso 1 1 calc R . .
C20 C 0.9392(14) 0.5379(15) 0.6092(15) 0.129(5) Uani 1 1 d . . .
H20 H 0.9876 0.4901 0.6448 0.155 Uiso 1 1 calc R . .
C21 C 0.5856(7) 0.7738(5) 1.0634(6) 0.0511(16) Uani 1 1 d . . .
C22 C 0.4569(7) 0.7576(6) 1.0477(6) 0.0571(17) Uani 1 1 d . . .
F22 F 0.4429(4) 0.8354(4) 1.1123(4) 0.0772(12) Uani 1 1 d . . .
F23 F 0.2179(4) 0.6594(4) 0.9590(4) 0.0895(14) Uani 1 1 d . . .
C23 C 0.3372(7) 0.6677(6) 0.9678(7) 0.0634(19) Uani 1 1 d . . .
F24 F 0.2246(5) 0.4970(4) 0.8170(5) 0.1081(18) Uani 1 1 d . . .
C24 C 0.3419(8) 0.5857(6) 0.8974(8) 0.074(2) Uani 1 1 d . . .
F25 F 0.4650(6) 0.5216(4) 0.8291(5) 0.0995(16) Uani 1 1 d . . .
C25 C 0.4614(8) 0.5981(6) 0.9040(7) 0.068(2) Uani 1 1 d . . .
C26 C 0.5772(8) 0.6885(6) 0.9854(7) 0.0652(19) Uani 1 1 d . . .
F26 F 0.6942(5) 0.6972(4) 0.9852(4) 0.0861(14) Uani 1 1 d . . .
C31 C 0.7195(7) 0.9596(6) 1.2547(6) 0.0564(17) Uani 1 1 d . . .
F32 F 0.7493(5) 1.1358(4) 1.1747(5) 0.0854(14) Uani 1 1 d . . .
C32 C 0.7340(8) 1.0761(6) 1.2601(7) 0.0627(18) Uani 1 1 d . . .
F33 F 0.7484(6) 1.2543(4) 1.3459(6) 0.119(2) Uani 1 1 d . . .
C33 C 0.7341(9) 1.1409(7) 1.3518(9) 0.080(2) Uani 1 1 d . . .
F34 F 0.7116(8) 1.1515(6) 1.5251(6) 0.148(3) Uani 1 1 d . . .
C34 C 0.7144(11) 1.0896(10) 1.4380(9) 0.096(3) Uani 1 1 d . . .
F35 F 0.6683(9) 0.9178(7) 1.5190(6) 0.159(3) Uani 1 1 d . . .
C35 C 0.6957(11) 0.9763(10) 1.4363(8) 0.098(3) Uani 1 1 d . . .
F36 F 0.6691(6) 0.7979(5) 1.3462(5) 0.1061(18) Uani 1 1 d . . .
C36 C 0.6972(8) 0.9149(7) 1.3455(8) 0.073(2) Uani 1 1 d . . .
C41 C 0.7846(7) 0.9655(5) 1.0739(6) 0.0532(16) Uani 1 1 d . . .
F42 F 0.5654(4) 0.9127(4) 0.8929(4) 0.0776(12) Uani 1 1 d . . .
C42 C 0.7032(7) 0.9741(6) 0.9539(7) 0.0606(18) Uani 1 1 d . . .
F43 F 0.6589(6) 1.0466(4) 0.7678(5) 0.0944(15) Uani 1 1 d . . .
C43 C 0.7470(9) 1.0433(7) 0.8854(8) 0.069(2) Uani 1 1 d . . .
F44 F 0.9279(6) 1.1844(5) 0.8750(6) 0.120(2) Uani 1 1 d . . .
C44 C 0.8809(10) 1.1139(7) 0.9390(10) 0.081(2) Uani 1 1 d . . .
C45 C 0.9682(9) 1.1111(7) 1.0573(11) 0.085(3) Uani 1 1 d . . .
F45 F 1.1015(5) 1.1816(5) 1.1148(7) 0.131(2) Uani 1 1 d . . .
F46 F 1.0126(5) 1.0452(4) 1.2414(5) 0.1010(16) Uani 1 1 d . . .
C46 C 0.9208(8) 1.0386(6) 1.1221(8) 0.070(2) Uani 1 1 d . . .

loop_
_atom_site_aniso_label
_atom_site_aniso_U_11
_atom_site_aniso_U_22
_atom_site_aniso_U_33
_atom_site_aniso_U_23
_atom_site_aniso_U_13
_atom_site_aniso_U_12
Zr1 0.0516(5) 0.0581(5) 0.0573(5) 0.0031(3) 0.0257(4) 0.0208(3)
O1 0.074(4) 0.094(4) 0.087(4) -0.014(3) 0.027(4) 0.017(3)
C1 0.071(5) 0.066(5) 0.093(6) 0.013(4) 0.045(5) 0.030(4)
B1 0.057(4) 0.052(4) 0.060(5) 0.001(4) 0.035(4) 0.012(4)
C2 0.058(4) 0.059(4) 0.055(4) 0.006(3) 0.032(4) 0.023(4)
O2 0.090(4) 0.089(4) 0.102(5) 0.020(3) 0.046(4) 0.056(4)
C3 0.092(6) 0.071(5) 0.073(5) -0.009(4) 0.035(5) 0.031(5)
C11 0.068(6) 0.152(10) 0.066(6) 0.035(6) 0.024(5) 0.023(7)
C12 0.125(8) 0.100(7) 0.066(5) 0.027(5) 0.059(6) 0.056(7)
C13 0.077(6) 0.092(7) 0.106(7) 0.030(6) 0.059(6) 0.019(5)
C14 0.168(12) 0.077(6) 0.085(7) 0.033(5) 0.070(8) 0.047(8)
C15 0.170(12) 0.204(14) 0.143(11) 0.122(11) 0.117(11) 0.157(13)
C16 0.152(10) 0.091(7) 0.126(9) 0.029(6) 0.119(9) 0.050(7)
C17 0.103(7) 0.071(5) 0.071(6) 0.016(5) 0.041(5) 0.031(5)
C18 0.111(8) 0.064(5) 0.101(7) 0.010(5) 0.062(7) 0.004(5)
C19 0.049(5) 0.189(13) 0.091(8) 0.035(9) 0.027(5) -0.002(7)
C20 0.125(10) 0.200(15) 0.165(13) 0.120(12) 0.113(11) 0.117(11)
C21 0.061(4) 0.044(3) 0.057(4) 0.007(3) 0.037(3) 0.017(3)
C22 0.066(4) 0.054(4) 0.058(4) 0.013(3) 0.035(4) 0.023(3)
F22 0.066(2) 0.083(3) 0.088(3) -0.002(2) 0.042(2) 0.029(2)
F23 0.059(3) 0.107(4) 0.090(3) 0.018(3) 0.038(3) 0.016(3)
C23 0.050(4) 0.062(4) 0.074(5) 0.012(4) 0.034(4) 0.012(3)
F24 0.086(3) 0.080(3) 0.089(4) -0.010(3) 0.013(3) -0.003(3)
C24 0.063(5) 0.051(4) 0.079(6) -0.007(4) 0.024(4) 0.002(4)
F25 0.122(4) 0.077(3) 0.084(3) -0.021(3) 0.048(3) 0.025(3)
C25 0.081(5) 0.060(4) 0.051(4) -0.001(4) 0.030(4) 0.020(4)
C26 0.072(5) 0.062(4) 0.073(5) 0.007(4) 0.044(4) 0.025(4)
F26 0.083(3) 0.085(3) 0.102(4) -0.012(3) 0.057(3) 0.027(2)
C31 0.049(4) 0.063(4) 0.049(4) 0.001(3) 0.021(3) 0.018(3)
F32 0.112(4) 0.056(2) 0.121(4) 0.019(3) 0.081(3) 0.034(3)
C32 0.070(4) 0.051(4) 0.071(5) 0.006(4) 0.041(4) 0.020(4)
F33 0.135(5) 0.069(3) 0.167(6) -0.019(3) 0.096(5) 0.026(3)
C33 0.084(6) 0.056(5) 0.103(7) -0.008(5) 0.049(5) 0.027(4)
F34 0.192(7) 0.170(6) 0.116(5) -0.018(4) 0.093(5) 0.082(5)
C34 0.111(8) 0.111(8) 0.082(7) 0.006(6) 0.053(6) 0.052(7)
F35 0.240(9) 0.211(7) 0.120(5) 0.079(5) 0.134(6) 0.125(7)
C35 0.147(9) 0.137(9) 0.079(6) 0.055(6) 0.084(7) 0.091(8)
F36 0.158(5) 0.096(4) 0.122(4) 0.058(3) 0.099(4) 0.069(4)
C36 0.079(5) 0.079(6) 0.072(5) 0.021(4) 0.041(5) 0.037(5)
C41 0.052(4) 0.045(4) 0.060(4) -0.002(3) 0.029(3) 0.014(3)
F42 0.064(3) 0.071(3) 0.073(3) 0.014(2) 0.025(2) 0.010(2)
C42 0.063(4) 0.048(4) 0.074(5) -0.005(4) 0.041(4) 0.015(3)
F43 0.134(4) 0.086(3) 0.092(4) 0.029(3) 0.073(4) 0.048(3)
C43 0.085(6) 0.064(5) 0.075(6) 0.020(4) 0.050(5) 0.034(4)
F44 0.143(5) 0.106(4) 0.189(6) 0.072(4) 0.135(5) 0.057(4)
C44 0.094(7) 0.065(5) 0.125(8) 0.036(5) 0.081(7) 0.039(5)
C45 0.070(5) 0.052(5) 0.150(9) 0.014(5) 0.076(6) 0.011(4)
F45 0.073(3) 0.089(4) 0.216(7) 0.026(4) 0.080(4) 0.002(3)
F46 0.071(3) 0.080(3) 0.102(4) 0.003(3) 0.022(3) 0.005(3)
C46 0.063(4) 0.057(4) 0.078(5) 0.004(4) 0.032(4) 0.016(4)

loop_
_geom_bond_atom_site_label_1
_geom_bond_atom_site_label_2
_geom_bond_distance
_geom_bond_site_symmetry_2
_geom_bond_publ_flag
Zr1 O2 2.067(5) 2_666 ?
Zr1 O1 2.084(6) . ?
Zr1 C19 2.448(9) . ?
Zr1 C11 2.467(9) . ?
Zr1 C20 2.467(10) . ?
Zr1 C16 2.477(8) . ?
Zr1 C15 2.485(9) . ?
Zr1 C12 2.497(8) . ?
Zr1 C14 2.498(9) . ?
Zr1 C13 2.501(9) . ?
Zr1 C17 2.503(9) . ?
Zr1 C18 2.506(9) . ?
O1 C2 1.227(8) . ?
C1 B1 1.627(11) . ?
C1 H1A 0.9600 . ?
C1 H1B 0.9600 . ?
C1 H1C 0.9600 . ?
B1 C31 1.645(10) . ?
B1 C21 1.661(10) . ?
B1 C41 1.678(11) . ?
C2 O2 1.256(8) . ?
C2 C3 1.468(9) . ?
O2 Zr1 2.067(5) 2_666 ?
C3 H3A 0.9600 . ?
C3 H3B 0.9600 . ?
C3 H3C 0.9600 . ?
C11 C12 1.347(13) . ?
C11 C15 1.414(17) . ?
C11 H11 0.9300 . ?
C12 C13 1.398(12) . ?
C12 H12 0.9300 . ?
C13 C14 1.342(14) . ?
C13 H13 0.9300 . ?
C14 C15 1.380(16) . ?
C14 H14 0.9300 . ?
C15 H15 0.9300 . ?
C16 C17 1.363(12) . ?
C16 C20 1.373(16) . ?
C16 H16 0.9300 . ?
C17 C18 1.384(12) . ?
C17 H17 0.9300 . ?
C18 C19 1.365(16) . ?
C18 H18 0.9300 . ?
C19 C20 1.401(18) . ?
C19 H19 0.9300 . ?
C20 H20 0.9300 . ?
C21 C26 1.385(9) . ?
C21 C22 1.403(9) . ?
C22 F22 1.360(8) . ?
C22 C23 1.376(10) . ?
F23 C23 1.350(8) . ?
C23 C24 1.377(11) . ?
F24 C24 1.359(8) . ?
C24 C25 1.351(11) . ?
F25 C25 1.359(8) . ?
C25 C26 1.365(10) . ?
C26 F26 1.373(8) . ?
C31 C36 1.367(10) . ?
C31 C32 1.393(10) . ?
F32 C32 1.352(8) . ?
C32 C33 1.401(11) . ?
F33 C33 1.365(9) . ?
C33 C34 1.333(13) . ?
F34 C34 1.353(10) . ?
C34 C35 1.346(13) . ?
F35 C35 1.372(11) . ?
C35 C36 1.379(11) . ?
F36 C36 1.378(9) . ?
C41 C42 1.378(10) . ?
C41 C46 1.396(10) . ?
F42 C42 1.368(8) . ?
C42 C43 1.374(11) . ?
F43 C43 1.356(9) . ?
C43 C44 1.361(12) . ?
F44 C44 1.355(9) . ?
C44 C45 1.358(13) . ?
C45 F45 1.353(9) . ?
C45 C46 1.378(12) . ?
F46 C46 1.353(9) . ?
